data_7020516
loop_
_publ_author_name
'Mansell, Stephen M.'
'Green, Michael'
'Russell, Christopher A.'

_publ_section_title
;
 Coordination chemistry of trimethylsilylphosphaalkyne: a phosphaalkyne
 bearing a reactive substituent.
;
_journal_issue 47
_journal_name_full 'Dalton transactions (Cambridge, England : 2003)'
_journal_page_first 14360
_journal_page_last 14368
_journal_paper_doi 10.1039/c2dt31756g
_journal_volume 41
_journal_year 2012
_chemical_formula_moiety '2(C46 H38 B F14.39 P2 Si2 Zr2), 3(C6 H6)'
_chemical_formula_sum 'C110 H94 B2 F28.77 P4 Si4 Zr4'
_chemical_formula_weight 2585.27
_chemical_name_systematic
;
?
;
_space_group_IT_number 2
_symmetry_cell_setting triclinic
_symmetry_space_group_name_Hall '-P 1'
_symmetry_space_group_name_H-M 'P -1'
_atom_sites_solution_hydrogens geom
_atom_sites_solution_primary direct
_atom_sites_solution_secondary difmap
_audit_creation_method SHELXL-97
_cell_angle_alpha 102.581(2)
_cell_angle_beta 102.183(2)
_cell_angle_gamma 100.369(2)
_cell_formula_units_Z 1
_cell_length_a 13.6768(5)
_cell_length_b 14.4684(6)
_cell_length_c 14.8618(6)
_cell_measurement_reflns_used 24130
_cell_measurement_temperature 100(2)
_cell_measurement_theta_max 28.2515
_cell_measurement_theta_min 2.923
_cell_volume 2725.79(19)
_computing_cell_refinement 'APEX-II and SAINT (Bruker, 2001)'
_computing_data_collection 'APEX-II (Bruker, 2004)'
_computing_data_reduction 'SAINT v7.51A (BRUKER)'
_computing_molecular_graphics SHELXTL
_computing_publication_material SHELXTL
_computing_structure_refinement 'SHELXL-97 (Sheldrick, 1997)'
_computing_structure_solution 'SHELXS-97 (Sheldrick, 1990)'
_diffrn_ambient_temperature 100(2)
_diffrn_detector_area_resol_mean '4096x4096pixels / 62x62mm'
_diffrn_measured_fraction_theta_full 0.982
_diffrn_measured_fraction_theta_max 0.982
_diffrn_measurement_device_type 'Bruker Kappa-APEX-II area-detector'
_diffrn_measurement_method '\f and \w scans'
_diffrn_radiation_monochromator graphite
_diffrn_radiation_source 'fine-focus sealed tube'
_diffrn_radiation_type MoK\a
_diffrn_radiation_wavelength 0.71073
_diffrn_reflns_av_R_equivalents 0.0251
_diffrn_reflns_av_sigmaI/netI 0.0288
_diffrn_reflns_limit_h_max 17
_diffrn_reflns_limit_h_min -18
_diffrn_reflns_limit_k_max 19
_diffrn_reflns_limit_k_min -16
_diffrn_reflns_limit_l_max 10
_diffrn_reflns_limit_l_min -19
_diffrn_reflns_number 45201
_diffrn_reflns_theta_full 28.29
_diffrn_reflns_theta_max 28.29
_diffrn_reflns_theta_min 3.28
_diffrn_standards_number 0
_exptl_absorpt_coefficient_mu 0.572
_exptl_absorpt_correction_T_max 0.947039
_exptl_absorpt_correction_T_min 0.836549
_exptl_absorpt_correction_type multi-scan
_exptl_absorpt_process_details SADABS-2007/4
_exptl_crystal_colour Red
_exptl_crystal_density_diffrn 1.575
_exptl_crystal_density_method 'not measured'
_exptl_crystal_description Block
_exptl_crystal_F_000 1299
_exptl_crystal_size_max 0.23
_exptl_crystal_size_mid 0.18
_exptl_crystal_size_min 0.10
_refine_diff_density_max 2.843
_refine_diff_density_min -0.734
_refine_diff_density_rms 0.108
_refine_ls_extinction_method none
_refine_ls_goodness_of_fit_ref 1.082
_refine_ls_hydrogen_treatment constr
_refine_ls_matrix_type full
_refine_ls_number_parameters 701
_refine_ls_number_reflns 13297
_refine_ls_number_restraints 0
_refine_ls_restrained_S_all 1.082
_refine_ls_R_factor_all 0.0662
_refine_ls_R_factor_gt 0.0457
_refine_ls_shift/su_max 0.003
_refine_ls_shift/su_mean 0.000
_refine_ls_structure_factor_coef Fsqd
_refine_ls_weighting_details 'calc w=1/[\s^2^(Fo^2^)+(0.0560P)^2^+7.0206P] where P=(Fo^2^+2Fc^2^)/3'
_refine_ls_weighting_scheme calc
_refine_ls_wR_factor_gt 0.1166
_refine_ls_wR_factor_ref 0.1346
_reflns_number_gt 10531
_reflns_number_total 13297
_reflns_threshold_expression >2sigma(I)
_cod_data_source_file c2dt31756g.txt
_cod_data_source_block 4
_cod_depositor_comments
;
The following automatic conversions were performed:

'_symmetry_cell_setting' value 'Triclinic' changed to 'triclinic'
according to /home/saulius/struct/CIF-dictionaries/cif_core.dic
dictionary named 'cif_core.dic' version 2.4.2 from 2011-04-26.

Automatic conversion script
Id: cif_fix_values 1891 2012-01-12 08:04:46Z andrius 
;
_cod_database_code 7020516

loop_
_symmetry_equiv_pos_as_xyz
'x, y, z'
'-x, -y, -z'

loop_
_atom_site_label
_atom_site_type_symbol
_atom_site_fract_x
_atom_site_fract_y
_atom_site_fract_z
_atom_site_U_iso_or_equiv
_atom_site_adp_type
_atom_site_occupancy
_atom_site_symmetry_multiplicity
_atom_site_calc_flag
_atom_site_refinement_flags
Zr1 Zr 0.77868(2) 0.71461(2) 0.22934(2) 0.02211(8) Uani 1 1 d .
Zr2 Zr 0.74965(2) 0.75654(2) 0.51392(2) 0.02336(8) Uani 1 1 d .
P1 P 0.66219(7) 0.75174(7) 0.33340(6) 0.02886(19) Uani 1 1 d .
P2 P 0.91351(6) 0.72949(6) 0.44307(5) 0.02122(16) Uani 1 1 d .
Si1 Si 0.46867(8) 0.78977(8) 0.39985(7) 0.0312(2) Uani 1 1 d .
Si2 Si 1.04867(7) 0.68303(7) 0.30063(7) 0.02591(19) Uani 1 1 d .
B1 B 1.3269(3) 0.7496(3) 0.7496(3) 0.0256(7) Uani 1 1 d .
C1 C 0.8450(3) 0.8975(3) 0.2748(3) 0.0386(9) Uani 1 1 d .
H1A H 0.8620 0.9324 0.3402 0.046 Uiso 1 1 calc R
C2 C 0.9121(3) 0.8567(3) 0.2268(3) 0.0387(9) Uani 1 1 d .
H1 H 0.9826 0.8604 0.2537 0.046 Uiso 1 1 calc R
C3 C 0.8561(3) 0.8097(3) 0.1321(3) 0.0372(9) Uani 1 1 d .
H3 H 0.8819 0.7752 0.0838 0.045 Uiso 1 1 calc R
C4 C 0.7549(3) 0.8224(3) 0.1211(3) 0.0344(8) Uani 1 1 d .
H4 H 0.7006 0.7981 0.0642 0.041 Uiso 1 1 calc R
C5 C 0.7485(3) 0.8774(3) 0.2090(3) 0.0354(8) Uani 1 1 d .
H5 H 0.6893 0.8975 0.2218 0.042 Uiso 1 1 calc R
C6 C 0.7645(3) 0.5736(3) 0.0946(2) 0.0325(8) Uani 1 1 d .
H6 H 0.8088 0.5821 0.0542 0.039 Uiso 1 1 calc R
C7 C 0.6652(3) 0.5922(3) 0.0825(2) 0.0327(8) Uani 1 1 d .
H7 H 0.6312 0.6158 0.0328 0.039 Uiso 1 1 calc R
C8 C 0.6259(3) 0.5696(3) 0.1571(2) 0.0323(8) Uani 1 1 d .
H8 H 0.5600 0.5742 0.1660 0.039 Uiso 1 1 calc R
C9 C 0.7015(3) 0.5386(3) 0.2168(2) 0.0319(8) Uani 1 1 d .
H9 H 0.6959 0.5202 0.2734 0.038 Uiso 1 1 calc R
C10 C 0.7859(3) 0.5400(3) 0.1774(3) 0.0319(8) Uani 1 1 d .
H10 H 0.8472 0.5216 0.2021 0.038 Uiso 1 1 calc R
C11 C 0.7760(3) 0.9412(3) 0.5497(3) 0.0349(8) Uani 1 1 d .
H11 H 0.7440 0.9690 0.5025 0.042 Uiso 1 1 calc R
C12 C 0.8745(3) 0.9237(3) 0.5623(3) 0.0335(8) Uani 1 1 d .
H12 H 0.9210 0.9374 0.5249 0.040 Uiso 1 1 calc R
C13 C 0.8936(3) 0.8820(3) 0.6403(3) 0.0354(8) Uani 1 1 d .
H13 H 0.9541 0.8618 0.6639 0.043 Uiso 1 1 calc R
C14 C 0.8067(3) 0.8760(3) 0.6762(3) 0.0386(9) Uani 1 1 d .
H14 H 0.7987 0.8527 0.7299 0.046 Uiso 1 1 calc R
C15 C 0.7326(3) 0.9106(3) 0.6189(3) 0.0372(8) Uani 1 1 d .
H15 H 0.6656 0.9128 0.6261 0.045 Uiso 1 1 calc R
C16 C 0.6960(3) 0.6616(3) 0.6240(3) 0.0405(9) Uani 1 1 d .
H16 H 0.6952 0.6972 0.6855 0.049 Uiso 1 1 calc R
C17 C 0.6132(3) 0.6322(3) 0.5416(3) 0.0393(9) Uani 1 1 d .
H17 H 0.5471 0.6453 0.5376 0.047 Uiso 1 1 calc R
C18 C 0.6452(3) 0.5797(3) 0.4659(3) 0.0333(8) Uani 1 1 d .
H18 H 0.6043 0.5511 0.4022 0.040 Uiso 1 1 calc R
C19 C 0.7482(3) 0.5772(3) 0.5013(3) 0.0314(7) Uani 1 1 d .
H19 H 0.7889 0.5461 0.4658 0.038 Uiso 1 1 calc R
C20 C 0.7804(3) 0.6291(3) 0.5990(3) 0.0359(8) Uani 1 1 d .
H20 H 0.8470 0.6401 0.6405 0.043 Uiso 1 1 calc R
C21 C 0.6022(3) 0.7730(3) 0.4178(2) 0.0267(7) Uani 1 1 d .
C22 C 0.4448(3) 0.8571(4) 0.3068(3) 0.0463(10) Uani 1 1 d .
H22A H 0.3772 0.8724 0.3015 0.069 Uiso 1 1 calc R
H22B H 0.4465 0.8166 0.2453 0.069 Uiso 1 1 calc R
H22C H 0.4983 0.9178 0.3248 0.069 Uiso 1 1 calc R
C23 C 0.3825(3) 0.6658(4) 0.3578(4) 0.0567(13) Uani 1 1 d .
H23A H 0.3940 0.6318 0.4080 0.085 Uiso 1 1 calc R
H23B H 0.3972 0.6292 0.3004 0.085 Uiso 1 1 calc R
H23C H 0.3106 0.6707 0.3426 0.085 Uiso 1 1 calc R
C24 C 0.4487(4) 0.8589(4) 0.5125(3) 0.0481(11) Uani 1 1 d .
H24A H 0.4599 0.8228 0.5609 0.072 Uiso 1 1 calc R
H24B H 0.3782 0.8678 0.5010 0.072 Uiso 1 1 calc R
H24C H 0.4975 0.9228 0.5352 0.072 Uiso 1 1 calc R
C25 C 0.9280(2) 0.7068(2) 0.3335(2) 0.0217(6) Uani 1 1 d .
C26 C 1.1565(3) 0.7955(3) 0.3456(3) 0.0427(10) Uani 1 1 d .
H26A H 1.1287 0.8528 0.3418 0.064 Uiso 1 1 calc R
H26B H 1.2056 0.7906 0.3064 0.064 Uiso 1 1 calc R
H26C H 1.1916 0.8018 0.4121 0.064 Uiso 1 1 calc R
C27 C 1.0875(3) 0.5812(3) 0.3458(3) 0.0376(9) Uani 1 1 d .
H27A H 1.1415 0.5613 0.3175 0.056 Uiso 1 1 calc R
H27B H 1.0277 0.5258 0.3281 0.056 Uiso 1 1 calc R
H27C H 1.1137 0.6028 0.4154 0.056 Uiso 1 1 calc R
C28 C 1.0289(3) 0.6455(4) 0.1708(3) 0.0467(10) Uani 1 1 d .
H28A H 1.0951 0.6428 0.1561 0.070 Uiso 1 1 calc R
H28B H 0.9996 0.6928 0.1423 0.070 Uiso 1 1 calc R
H28C H 0.9816 0.5810 0.1447 0.070 Uiso 1 1 calc R
C29 C 1.0341(2) 0.7395(2) 0.5324(2) 0.0228(6) Uani 1 1 d .
C30 C 1.1134(3) 0.8232(2) 0.5673(2) 0.0230(6) Uani 1 1 d .
C31 C 1.2030(2) 0.8291(2) 0.6341(2) 0.0227(6) Uani 1 1 d .
C32 C 1.2213(2) 0.7539(2) 0.6749(2) 0.0227(6) Uani 1 1 d .
C33 C 1.1401(3) 0.6714(2) 0.6396(2) 0.0246(6) Uani 1 1 d .
C34 C 1.0504(2) 0.6642(2) 0.5726(2) 0.0238(6) Uani 1 1 d .
C35 C 1.3037(3) 0.7189(2) 0.8458(2) 0.0254(7) Uani 1 1 d .
C36 C 1.3815(3) 0.6937(3) 0.9064(2) 0.0279(7) Uani 1 1 d .
C37 C 1.3720(3) 0.6700(3) 0.9902(3) 0.0328(8) Uani 1 1 d .
C38 C 1.2834(3) 0.6709(3) 1.0175(3) 0.0345(8) Uani 1 1 d .
C39 C 1.2045(3) 0.6958(3) 0.9611(3) 0.0330(8) Uani 1 1 d .
C40 C 1.2164(3) 0.7198(3) 0.8785(2) 0.0277(7) Uani 1 1 d .
C41 C 1.4130(2) 0.8539(2) 0.7927(2) 0.0223(6) Uani 1 1 d .
C42 C 1.5137(3) 0.8693(3) 0.7849(2) 0.0274(7) Uani 1 1 d .
C43 C 1.5877(3) 0.9538(3) 0.8304(2) 0.0324(8) Uani 1 1 d .
C44 C 1.5635(3) 1.0306(3) 0.8867(2) 0.0318(8) Uani 1 1 d .
C45 C 1.4652(3) 1.0212(2) 0.8964(2) 0.0280(7) Uani 1 1 d .
C46 C 1.3933(3) 0.9347(2) 0.8507(2) 0.0241(6) Uani 1 1 d .
C47 C 0.6918(4) 0.6112(4) 0.8505(3) 0.0600(15) Uani 1 1 d .
H47 H 0.6245 0.5724 0.8397 0.072 Uiso 1 1 calc R
C48 C 0.7740(5) 0.5671(4) 0.8437(3) 0.0558(13) Uani 1 1 d .
H48 H 0.7627 0.4982 0.8284 0.067 Uiso 1 1 calc R
C49 C 0.8702(4) 0.6237(4) 0.8591(3) 0.0474(10) Uani 1 1 d .
H49 H 0.9263 0.5940 0.8550 0.057 Uiso 1 1 calc R
C50 C 0.8864(3) 0.7231(3) 0.8806(3) 0.0440(10) Uani 1 1 d .
H50 H 0.9534 0.7621 0.8903 0.053 Uiso 1 1 calc R
C51 C 0.8066(4) 0.7664(3) 0.8881(3) 0.0435(10) Uani 1 1 d .
H51 H 0.8188 0.8354 0.9039 0.052 Uiso 1 1 calc R
C52 C 0.7092(4) 0.7114(4) 0.8731(3) 0.0513(12) Uani 1 1 d .
H52 H 0.6540 0.7420 0.8782 0.062 Uiso 1 1 calc R
H53 H 1.0589 -0.0294 0.8641 0.062 Uiso 1 1 d R
C53 C 1.0350(6) -0.0165(4) 0.9192(3) 0.0707(19) Uani 1 1 d .
C54 C 0.9154(5) 0.0411(4) 1.0009(4) 0.0680(16) Uani 1 1 d .
H54 H 0.8574 0.0686 1.0015 0.082 Uiso 1 1 calc R
C55 C 0.9522(5) 0.0245(4) 0.9198(4) 0.0711(19) Uani 1 1 d .
H55 H 0.9199 0.0417 0.8647 0.085 Uiso 1 1 calc R
F1 F 1.10337(15) 0.90219(14) 0.53376(14) 0.0278(4) Uani 1 1 d .
F2 F 1.27519(15) 0.91446(14) 0.65848(14) 0.0270(4) Uani 1 1 d .
F3 F 1.14707(16) 0.59153(14) 0.67227(15) 0.0314(4) Uani 1 1 d .
F4 F 0.97656(15) 0.58056(14) 0.54446(15) 0.0318(5) Uani 1 1 d .
F5 F 1.47259(16) 0.69244(17) 0.88560(16) 0.0370(5) Uani 1 1 d .
F6 F 1.45106(19) 0.64806(19) 1.04594(17) 0.0471(6) Uani 1 1 d .
F7 F 1.2733(2) 0.6495(2) 1.09948(17) 0.0491(6) Uani 1 1 d .
F8 F 1.11667(19) 0.6988(2) 0.98795(18) 0.0489(6) Uani 1 1 d .
F9 F 1.13504(16) 0.74609(18) 0.82986(15) 0.0364(5) Uani 1 1 d .
F10 F 1.54602(18) 0.79893(18) 0.73072(15) 0.0404(5) Uani 1 1 d .
F11 F 1.68472(18) 0.9632(2) 0.82100(18) 0.0505(7) Uani 1 1 d .
F12 F 1.6355(2) 1.11366(18) 0.93096(18) 0.0489(6) Uani 1 1 d .
F13 F 1.44062(19) 1.09588(16) 0.95115(15) 0.0396(5) Uani 1 1 d .
F14 F 1.29812(16) 0.92900(15) 0.86404(15) 0.0314(4) Uani 1 1 d .
F15 F 1.3691(5) 0.6664(4) 0.6820(4) 0.038(2) Uani 0.386(9) 1 d P

loop_
_atom_site_aniso_label
_atom_site_aniso_U_11
_atom_site_aniso_U_22
_atom_site_aniso_U_33
_atom_site_aniso_U_23
_atom_site_aniso_U_13
_atom_site_aniso_U_12
Zr1 0.02750(16) 0.02454(16) 0.01651(14) 0.00679(11) 0.00512(11) 0.01081(12)
Zr2 0.02594(16) 0.02838(17) 0.01741(14) 0.00661(12) 0.00703(11) 0.00832(13)
P1 0.0305(5) 0.0388(5) 0.0205(4) 0.0089(4) 0.0077(3) 0.0138(4)
P2 0.0238(4) 0.0235(4) 0.0175(3) 0.0070(3) 0.0038(3) 0.0084(3)
Si1 0.0264(5) 0.0371(6) 0.0312(5) 0.0075(4) 0.0088(4) 0.0108(4)
Si2 0.0262(5) 0.0271(5) 0.0286(4) 0.0092(4) 0.0112(4) 0.0096(4)
B1 0.0240(18) 0.0245(18) 0.0264(17) 0.0079(14) 0.0008(14) 0.0066(14)
C1 0.061(3) 0.0253(18) 0.0272(17) 0.0102(14) 0.0048(17) 0.0089(17)
C2 0.040(2) 0.036(2) 0.046(2) 0.0270(18) 0.0083(17) 0.0083(17)
C3 0.056(2) 0.037(2) 0.0347(19) 0.0223(16) 0.0236(17) 0.0223(18)
C4 0.050(2) 0.0327(19) 0.0261(16) 0.0151(15) 0.0086(15) 0.0175(17)
C5 0.054(2) 0.0294(19) 0.0338(18) 0.0163(15) 0.0148(17) 0.0233(17)
C6 0.039(2) 0.0322(19) 0.0219(15) 0.0006(14) 0.0064(14) 0.0067(16)
C7 0.038(2) 0.037(2) 0.0209(15) 0.0067(14) 0.0018(13) 0.0106(16)
C8 0.0345(19) 0.0318(19) 0.0260(16) 0.0034(14) 0.0035(14) 0.0069(15)
C9 0.041(2) 0.0253(17) 0.0255(16) 0.0044(13) 0.0043(14) 0.0057(15)
C10 0.039(2) 0.0218(17) 0.0286(17) -0.0012(13) 0.0023(14) 0.0100(15)
C11 0.046(2) 0.0256(18) 0.0292(17) 0.0026(14) 0.0047(15) 0.0113(16)
C12 0.038(2) 0.0287(18) 0.0286(17) -0.0011(14) 0.0113(15) 0.0028(15)
C13 0.037(2) 0.033(2) 0.0266(16) -0.0039(14) -0.0009(14) 0.0109(16)
C14 0.054(2) 0.038(2) 0.0210(16) 0.0019(15) 0.0100(16) 0.0101(18)
C15 0.037(2) 0.038(2) 0.0342(19) -0.0018(16) 0.0139(16) 0.0106(17)
C16 0.057(3) 0.044(2) 0.0297(18) 0.0178(17) 0.0221(17) 0.0122(19)
C17 0.037(2) 0.044(2) 0.046(2) 0.0222(19) 0.0213(17) 0.0102(17)
C18 0.036(2) 0.0291(18) 0.0338(18) 0.0120(15) 0.0088(15) 0.0022(15)
C19 0.038(2) 0.0271(18) 0.0319(17) 0.0124(14) 0.0118(15) 0.0077(15)
C20 0.044(2) 0.037(2) 0.0288(17) 0.0173(16) 0.0055(15) 0.0082(17)
C21 0.0290(17) 0.0281(17) 0.0234(15) 0.0051(13) 0.0089(13) 0.0079(14)
C22 0.038(2) 0.064(3) 0.046(2) 0.025(2) 0.0107(18) 0.021(2)
C23 0.034(2) 0.046(3) 0.080(4) 0.010(2) 0.005(2) 0.003(2)
C24 0.045(2) 0.067(3) 0.039(2) 0.009(2) 0.0185(18) 0.026(2)
C25 0.0257(15) 0.0231(15) 0.0192(13) 0.0082(12) 0.0065(11) 0.0092(12)
C26 0.032(2) 0.036(2) 0.062(3) 0.0114(19) 0.0196(19) 0.0073(17)
C27 0.038(2) 0.038(2) 0.049(2) 0.0179(18) 0.0217(17) 0.0205(17)
C28 0.040(2) 0.070(3) 0.037(2) 0.021(2) 0.0105(17) 0.019(2)
C29 0.0242(15) 0.0246(16) 0.0191(13) 0.0060(12) 0.0020(11) 0.0084(12)
C30 0.0283(16) 0.0209(15) 0.0230(14) 0.0093(12) 0.0064(12) 0.0097(13)
C31 0.0230(15) 0.0211(15) 0.0203(14) 0.0028(12) 0.0026(11) 0.0030(12)
C32 0.0247(15) 0.0237(16) 0.0208(14) 0.0067(12) 0.0044(12) 0.0091(13)
C33 0.0263(16) 0.0224(16) 0.0255(15) 0.0098(12) 0.0028(12) 0.0073(13)
C34 0.0246(16) 0.0217(16) 0.0235(14) 0.0060(12) 0.0024(12) 0.0059(12)
C35 0.0287(17) 0.0216(16) 0.0230(14) 0.0066(12) -0.0008(12) 0.0063(13)
C36 0.0277(17) 0.0256(17) 0.0282(16) 0.0079(13) 0.0005(13) 0.0076(13)
C37 0.0367(19) 0.0282(18) 0.0298(17) 0.0119(14) -0.0052(14) 0.0096(15)
C38 0.044(2) 0.0286(18) 0.0262(16) 0.0117(14) 0.0018(15) -0.0002(16)
C39 0.0307(18) 0.035(2) 0.0315(17) 0.0116(15) 0.0055(14) 0.0024(15)
C40 0.0274(17) 0.0287(17) 0.0247(15) 0.0107(13) -0.0007(12) 0.0053(14)
C41 0.0248(15) 0.0242(16) 0.0180(13) 0.0071(12) 0.0028(11) 0.0074(12)
C42 0.0312(17) 0.0321(18) 0.0190(14) 0.0045(13) 0.0060(12) 0.0117(14)
C43 0.0255(17) 0.045(2) 0.0266(16) 0.0117(15) 0.0079(13) 0.0034(15)
C44 0.0366(19) 0.0284(18) 0.0228(15) 0.0075(13) -0.0007(13) -0.0019(15)
C45 0.0410(19) 0.0233(16) 0.0180(14) 0.0046(12) 0.0021(13) 0.0110(14)
C46 0.0279(16) 0.0263(16) 0.0190(14) 0.0067(12) 0.0034(12) 0.0108(13)
C47 0.050(3) 0.086(4) 0.0269(19) 0.015(2) 0.0053(18) -0.022(3)
C48 0.089(4) 0.039(2) 0.030(2) 0.0082(18) 0.010(2) -0.002(2)
C49 0.052(3) 0.050(3) 0.037(2) 0.0054(19) 0.0068(18) 0.018(2)
C50 0.040(2) 0.055(3) 0.0300(18) 0.0058(18) 0.0069(16) 0.0023(19)
C51 0.057(3) 0.043(2) 0.0301(19) 0.0100(17) 0.0088(18) 0.014(2)
C52 0.045(2) 0.084(4) 0.0287(19) 0.018(2) 0.0088(17) 0.023(2)
C53 0.098(5) 0.055(3) 0.035(2) 0.009(2) 0.011(3) -0.032(3)
C54 0.079(4) 0.052(3) 0.050(3) 0.010(2) 0.007(3) -0.026(3)
C55 0.090(4) 0.058(3) 0.038(2) 0.017(2) -0.005(3) -0.030(3)
F1 0.0301(10) 0.0227(10) 0.0300(10) 0.0121(8) 0.0005(8) 0.0071(8)
F2 0.0271(10) 0.0216(9) 0.0282(9) 0.0073(8) -0.0001(8) 0.0031(8)
F3 0.0327(11) 0.0226(10) 0.0349(11) 0.0134(8) -0.0043(8) 0.0052(8)
F4 0.0297(10) 0.0232(10) 0.0362(11) 0.0117(8) -0.0047(8) 0.0012(8)
F5 0.0309(11) 0.0457(13) 0.0381(11) 0.0158(10) 0.0038(9) 0.0190(10)
F6 0.0470(14) 0.0554(15) 0.0403(13) 0.0249(11) -0.0053(10) 0.0206(12)
F7 0.0588(16) 0.0571(16) 0.0330(12) 0.0271(11) 0.0057(11) 0.0068(13)
F8 0.0392(13) 0.0718(18) 0.0423(13) 0.0280(13) 0.0153(10) 0.0089(12)
F9 0.0274(11) 0.0556(14) 0.0323(11) 0.0195(10) 0.0060(8) 0.0177(10)
F10 0.0386(12) 0.0523(14) 0.0308(11) 0.0001(10) 0.0113(9) 0.0230(11)
F11 0.0273(12) 0.0723(18) 0.0465(14) 0.0113(13) 0.0133(10) -0.0007(12)
F12 0.0502(15) 0.0348(13) 0.0430(13) 0.0064(10) -0.0056(11) -0.0107(11)
F13 0.0589(15) 0.0269(11) 0.0278(10) -0.0015(9) 0.0008(10) 0.0198(10)
F14 0.0311(11) 0.0347(11) 0.0337(10) 0.0099(9) 0.0112(8) 0.0166(9)
F15 0.039(4) 0.031(3) 0.043(4) 0.012(3) 0.006(3) 0.011(2)

loop_
_atom_type_symbol
_atom_type_description
_atom_type_scat_dispersion_real
_atom_type_scat_dispersion_imag
_atom_type_scat_source
C C 0.0033 0.0016 'International Tables Vol C Tables 4.2.6.8 and 6.1.1.4'
H H 0.0000 0.0000 'International Tables Vol C Tables 4.2.6.8 and 6.1.1.4'
Si Si 0.0817 0.0704 'International Tables Vol C Tables 4.2.6.8 and 6.1.1.4'
P P 0.1023 0.0942 'International Tables Vol C Tables 4.2.6.8 and 6.1.1.4'
Zr Zr -2.9673 0.5597 'International Tables Vol C Tables 4.2.6.8 and 6.1.1.4'
F F 0.0171 0.0103 'International Tables Vol C Tables 4.2.6.8 and 6.1.1.4'
B B 0.0013 0.0007 'International Tables Vol C Tables 4.2.6.8 and 6.1.1.4'

loop_
_geom_angle_atom_site_label_1
_geom_angle_atom_site_label_2
_geom_angle_atom_site_label_3
_geom_angle
_geom_angle_site_symmetry_1
_geom_angle_site_symmetry_3
C25 Zr1 C3 99.41(13) . .
C25 Zr1 C6 99.57(12) . .
C3 Zr1 C6 83.76(13) . .
C25 Zr1 C4 129.49(13) . .
C3 Zr1 C4 33.03(13) . .
C6 Zr1 C4 91.87(12) . .
C25 Zr1 C7 130.21(12) . .
C3 Zr1 C7 90.87(14) . .
C6 Zr1 C7 33.07(12) . .
C4 Zr1 C7 80.45(13) . .
C25 Zr1 P1 104.37(8) . .
C3 Zr1 P1 130.80(9) . .
C6 Zr1 P1 132.17(10) . .
C4 Zr1 P1 103.32(9) . .
C7 Zr1 P1 104.82(9) . .
C25 Zr1 C10 76.53(11) . .
C3 Zr1 C10 110.46(13) . .
C6 Zr1 C10 32.97(12) . .
C4 Zr1 C10 124.77(12) . .
C7 Zr1 C10 54.43(12) . .
P1 Zr1 C10 116.64(10) . .
C25 Zr1 C2 75.65(12) . .
C3 Zr1 C2 32.79(14) . .
C6 Zr1 C2 109.63(14) . .
C4 Zr1 C2 54.29(13) . .
C7 Zr1 C2 123.51(13) . .
P1 Zr1 C2 116.11(11) . .
C10 Zr1 C2 124.70(14) . .
C25 Zr1 C1 88.20(12) . .
C3 Zr1 C1 54.14(13) . .
C6 Zr1 C1 137.90(13) . .
C4 Zr1 C1 53.93(12) . .
C7 Zr1 C1 134.17(12) . .
P1 Zr1 C1 84.04(10) . .
C10 Zr1 C1 156.61(14) . .
C2 Zr1 C1 32.55(14) . .
C25 Zr1 C9 89.65(12) . .
C3 Zr1 C9 138.00(13) . .
C6 Zr1 C9 54.25(12) . .
C4 Zr1 C9 134.27(12) . .
C7 Zr1 C9 54.21(12) . .
P1 Zr1 C9 84.91(9) . .
C10 Zr1 C9 32.33(13) . .
C2 Zr1 C9 156.56(14) . .
C1 Zr1 C9 167.84(13) . .
C25 Zr1 C5 120.47(13) . .
C3 Zr1 C5 54.07(13) . .
C6 Zr1 C5 123.75(12) . .
C4 Zr1 C5 32.43(12) . .
C7 Zr1 C5 104.98(13) . .
P1 Zr1 C5 76.77(9) . .
C10 Zr1 C5 156.62(12) . .
C2 Zr1 C5 53.78(14) . .
C1 Zr1 C5 32.27(13) . .
C9 Zr1 C5 147.65(13) . .
C25 Zr1 C8 122.21(12) . .
C3 Zr1 C8 122.58(13) . .
C6 Zr1 C8 54.08(13) . .
C4 Zr1 C8 104.31(13) . .
C7 Zr1 C8 32.44(12) . .
P1 Zr1 C8 78.15(9) . .
C10 Zr1 C8 53.75(12) . .
C2 Zr1 C8 155.32(12) . .
C1 Zr1 C8 147.65(13) . .
C9 Zr1 C8 32.56(12) . .
C5 Zr1 C8 116.26(13) . .
C21 Zr2 C16 107.16(14) . .
C21 Zr2 C20 130.92(13) . .
C16 Zr2 C20 32.85(14) . .
C21 Zr2 C15 82.04(13) . .
C16 Zr2 C15 90.98(14) . .
C20 Zr2 C15 113.97(14) . .
C21 Zr2 C14 113.92(13) . .
C16 Zr2 C14 74.93(14) . .
C20 Zr2 C14 86.44(13) . .
C15 Zr2 C14 32.78(13) . .
C21 Zr2 C17 77.98(13) . .
C16 Zr2 C17 32.58(14) . .
C20 Zr2 C17 54.03(14) . .
C15 Zr2 C17 101.12(14) . .
C14 Zr2 C17 99.73(14) . .
C21 Zr2 C13 130.83(13) . .
C16 Zr2 C13 95.57(14) . .
C20 Zr2 C13 90.58(13) . .
C15 Zr2 C13 53.97(13) . .
C14 Zr2 C13 32.23(13) . .
C17 Zr2 C13 126.52(14) . .
C21 Zr2 C11 77.74(12) . .
C16 Zr2 C11 122.91(13) . .
C20 Zr2 C11 139.55(12) . .
C15 Zr2 C11 32.19(13) . .
C14 Zr2 C11 53.43(13) . .
C17 Zr2 C11 129.74(14) . .
C13 Zr2 C11 53.52(12) . .
C21 Zr2 C12 105.38(13) . .
C16 Zr2 C12 126.41(13) . .
C20 Zr2 C12 121.59(13) . .
C15 Zr2 C12 53.21(13) . .
C14 Zr2 C12 53.17(13) . .
C17 Zr2 C12 152.13(13) . .
C13 Zr2 C12 32.42(13) . .
C11 Zr2 C12 31.79(13) . .
C21 Zr2 C19 111.32(12) . .
C16 Zr2 C19 53.77(13) . .
C20 Zr2 C19 32.49(12) . .
C15 Zr2 C19 144.28(13) . .
C14 Zr2 C19 118.93(13) . .
C17 Zr2 C19 53.34(13) . .
C13 Zr2 C19 117.26(12) . .
C11 Zr2 C19 170.75(12) . .
C12 Zr2 C19 140.84(13) . .
C21 Zr2 C18 80.90(12) . .
C16 Zr2 C18 53.67(13) . .
C20 Zr2 C18 53.62(13) . .
C15 Zr2 C18 132.89(13) . .
C14 Zr2 C18 128.41(13) . .
C17 Zr2 C18 32.25(13) . .
C13 Zr2 C18 144.09(13) . .
C11 Zr2 C18 155.70(13) . .
C12 Zr2 C18 172.50(13) . .
C19 Zr2 C18 31.88(12) . .
C21 Zr2 P1 37.57(8) . .
C16 Zr2 P1 132.36(11) . .
C20 Zr2 P1 134.15(9) . .
C15 Zr2 P1 107.31(10) . .
C14 Zr2 P1 138.57(10) . .
C17 Zr2 P1 99.88(10) . .
C13 Zr2 P1 130.96(10) . .
C11 Zr2 P1 86.27(9) . .
C12 Zr2 P1 98.64(9) . .
C19 Zr2 P1 102.04(8) . .
C18 Zr2 P1 83.81(9) . .
C21 P1 Zr1 169.18(13) . .
C21 P1 Zr2 58.50(12) . .
Zr1 P1 Zr2 110.72(3) . .
C25 P2 C29 111.83(15) . .
C25 P2 Zr2 132.43(12) . .
C29 P2 Zr2 115.73(11) . .
C23 Si1 C24 110.9(3) . .
C23 Si1 C21 106.34(19) . .
C24 Si1 C21 111.03(18) . .
C23 Si1 C22 110.2(2) . .
C24 Si1 C22 109.6(2) . .
C21 Si1 C22 108.73(18) . .
C28 Si2 C27 106.1(2) . .
C28 Si2 C26 106.0(2) . .
C27 Si2 C26 110.8(2) . .
C28 Si2 C25 111.58(17) . .
C27 Si2 C25 110.70(16) . .
C26 Si2 C25 111.55(17) . .
C41 B1 C32 114.3(3) . .
C41 B1 C35 104.1(3) . .
C32 B1 C35 112.2(3) . .
C41 B1 F15 111.8(3) . .
C32 B1 F15 101.9(3) . .
C35 B1 F15 112.8(3) . .
C5 C1 C2 108.0(3) . .
C5 C1 Zr1 74.1(2) . .
C2 C1 Zr1 72.9(2) . .
C5 C1 H1A 126.0 . .
C2 C1 H1A 126.0 . .
Zr1 C1 H1A 118.9 . .
C3 C2 C1 107.8(4) . .
C3 C2 Zr1 72.2(2) . .
C1 C2 Zr1 74.5(2) . .
C3 C2 H1 126.1 . .
C1 C2 H1 126.1 . .
Zr1 C2 H1 119.1 . .
C2 C3 C4 108.1(3) . .
C2 C3 Zr1 75.1(2) . .
C4 C3 Zr1 74.2(2) . .
C2 C3 H3 125.9 . .
C4 C3 H3 125.9 . .
Zr1 C3 H3 116.8 . .
C5 C4 C3 108.0(4) . .
C5 C4 Zr1 75.6(2) . .
C3 C4 Zr1 72.8(2) . .
C5 C4 H4 126.0 . .
C3 C4 H4 126.0 . .
Zr1 C4 H4 117.6 . .
C4 C5 C1 108.1(4) . .
C4 C5 Zr1 72.0(2) . .
C1 C5 Zr1 73.6(2) . .
C4 C5 H5 126.0 . .
C1 C5 H5 126.0 . .
Zr1 C5 H5 120.3 . .
C10 C6 C7 107.8(3) . .
C10 C6 Zr1 74.6(2) . .
C7 C6 Zr1 74.1(2) . .
C10 C6 H6 126.1 . .
C7 C6 H6 126.1 . .
Zr1 C6 H6 117.3 . .
C8 C7 C6 107.9(3) . .
C8 C7 Zr1 75.4(2) . .
C6 C7 Zr1 72.8(2) . .
C8 C7 H7 126.1 . .
C6 C7 H7 126.1 . .
Zr1 C7 H7 117.7 . .
C7 C8 C9 108.2(3) . .
C7 C8 Zr1 72.1(2) . .
C9 C8 Zr1 73.4(2) . .
C7 C8 H8 125.9 . .
C9 C8 H8 125.9 . .
Zr1 C8 H8 120.3 . .
C10 C9 C8 107.8(3) . .
C10 C9 Zr1 72.9(2) . .
C8 C9 Zr1 74.0(2) . .
C10 C9 H9 126.1 . .
C8 C9 H9 126.1 . .
Zr1 C9 H9 118.9 . .
C9 C10 C6 108.4(3) . .
C9 C10 Zr1 74.8(2) . .
C6 C10 Zr1 72.5(2) . .
C9 C10 H10 125.8 . .
C6 C10 H10 125.8 . .
Zr1 C10 H10 118.8 . .
C12 C11 C15 108.1(3) . .
C12 C11 Zr2 74.2(2) . .
C15 C11 Zr2 72.2(2) . .
C12 C11 H11 126.0 . .
C15 C11 H11 126.0 . .
Zr2 C11 H11 119.5 . .
C11 C12 C13 108.5(3) . .
C11 C12 Zr2 74.0(2) . .
C13 C12 Zr2 72.6(2) . .
C11 C12 H12 125.8 . .
C13 C12 H12 125.8 . .
Zr2 C12 H12 119.4 . .
C14 C13 C12 107.3(3) . .
C14 C13 Zr2 73.5(2) . .
C12 C13 Zr2 75.0(2) . .
C14 C13 H13 126.4 . .
C12 C13 H13 126.4 . .
Zr2 C13 H13 117.3 . .
C13 C14 C15 108.4(3) . .
C13 C14 Zr2 74.3(2) . .
C15 C14 Zr2 73.4(2) . .
C13 C14 H14 125.8 . .
C15 C14 H14 125.8 . .
Zr2 C14 H14 118.5 . .
C11 C15 C14 107.7(4) . .
C11 C15 Zr2 75.6(2) . .
C14 C15 Zr2 73.9(2) . .
C11 C15 H15 126.1 . .
C14 C15 H15 126.1 . .
Zr2 C15 H15 116.5 . .
C17 C16 C20 107.9(4) . .
C17 C16 Zr2 74.5(2) . .
C20 C16 Zr2 73.8(2) . .
C17 C16 H16 126.1 . .
C20 C16 H16 126.1 . .
Zr2 C16 H16 117.6 . .
C16 C17 C18 108.3(4) . .
C16 C17 Zr2 72.9(2) . .
C18 C17 Zr2 75.6(2) . .
C16 C17 H17 125.8 . .
C18 C17 H17 125.8 . .
Zr2 C17 H17 117.6 . .
C19 C18 C17 107.9(3) . .
C19 C18 Zr2 73.9(2) . .
C17 C18 Zr2 72.1(2) . .
C19 C18 H18 126.0 . .
C17 C18 H18 126.0 . .
Zr2 C18 H18 119.8 . .
C18 C19 C20 108.0(3) . .
C18 C19 Zr2 74.2(2) . .
C20 C19 Zr2 71.5(2) . .
C18 C19 H19 126.0 . .
C20 C19 H19 126.0 . .
Zr2 C19 H19 120.1 . .
C16 C20 C19 107.8(3) . .
C16 C20 Zr2 73.4(2) . .
C19 C20 Zr2 76.0(2) . .
C16 C20 H20 126.1 . .
C19 C20 H20 126.1 . .
Zr2 C20 H20 116.7 . .
P1 C21 Si1 125.4(2) . .
P1 C21 Zr2 83.93(14) . .
Si1 C21 Zr2 150.55(18) . .
Si1 C22 H22A 109.5 . .
Si1 C22 H22B 109.5 . .
H22A C22 H22B 109.5 . .
Si1 C22 H22C 109.5 . .
H22A C22 H22C 109.5 . .
H22B C22 H22C 109.5 . .
Si1 C23 H23A 109.5 . .
Si1 C23 H23B 109.5 . .
H23A C23 H23B 109.5 . .
Si1 C23 H23C 109.5 . .
H23A C23 H23C 109.5 . .
H23B C23 H23C 109.5 . .
Si1 C24 H24A 109.5 . .
Si1 C24 H24B 109.5 . .
H24A C24 H24B 109.5 . .
Si1 C24 H24C 109.5 . .
H24A C24 H24C 109.5 . .
H24B C24 H24C 109.5 . .
P2 C25 Si2 124.81(18) . .
P2 C25 Zr1 108.98(16) . .
Si2 C25 Zr1 126.17(15) . .
Si2 C26 H26A 109.5 . .
Si2 C26 H26B 109.5 . .
H26A C26 H26B 109.5 . .
Si2 C26 H26C 109.5 . .
H26A C26 H26C 109.5 . .
H26B C26 H26C 109.5 . .
Si2 C27 H27A 109.5 . .
Si2 C27 H27B 109.5 . .
H27A C27 H27B 109.5 . .
Si2 C27 H27C 109.5 . .
H27A C27 H27C 109.5 . .
H27B C27 H27C 109.5 . .
Si2 C28 H28A 109.5 . .
Si2 C28 H28B 109.5 . .
H28A C28 H28B 109.5 . .
Si2 C28 H28C 109.5 . .
H28A C28 H28C 109.5 . .
H28B C28 H28C 109.5 . .
C34 C29 C30 114.7(3) . .
C34 C29 P2 121.8(3) . .
C30 C29 P2 123.5(2) . .
F1 C30 C31 118.5(3) . .
F1 C30 C29 119.0(3) . .
C31 C30 C29 122.5(3) . .
F2 C31 C30 115.7(3) . .
F2 C31 C32 120.6(3) . .
C30 C31 C32 123.7(3) . .
C31 C32 C33 112.5(3) . .
C31 C32 B1 128.2(3) . .
C33 C32 B1 119.0(3) . .
F3 C33 C34 116.2(3) . .
F3 C33 C32 119.4(3) . .
C34 C33 C32 124.4(3) . .
F4 C34 C33 119.0(3) . .
F4 C34 C29 118.9(3) . .
C33 C34 C29 122.1(3) . .
C40 C35 C36 113.3(3) . .
C40 C35 B1 127.8(3) . .
C36 C35 B1 118.8(3) . .
F5 C36 C37 115.9(3) . .
F5 C36 C35 120.3(3) . .
C37 C36 C35 123.8(3) . .
F6 C37 C38 119.6(3) . .
F6 C37 C36 120.5(4) . .
C38 C37 C36 119.9(3) . .
F7 C38 C37 120.7(3) . .
F7 C38 C39 120.3(4) . .
C37 C38 C39 118.9(3) . .
F8 C39 C38 119.7(3) . .
F8 C39 C40 120.4(3) . .
C38 C39 C40 119.8(4) . .
F9 C40 C39 114.9(3) . .
F9 C40 C35 120.9(3) . .
C39 C40 C35 124.2(3) . .
C42 C41 C46 113.1(3) . .
C42 C41 B1 125.1(3) . .
C46 C41 B1 121.5(3) . .
F10 C42 C43 114.8(3) . .
F10 C42 C41 121.0(3) . .
C43 C42 C41 124.2(3) . .
F11 C43 C42 121.1(3) . .
F11 C43 C44 118.9(3) . .
C42 C43 C44 120.0(3) . .
F12 C44 C45 120.8(3) . .
F12 C44 C43 120.2(4) . .
C45 C44 C43 119.0(3) . .
F13 C45 C44 119.5(3) . .
F13 C45 C46 121.1(3) . .
C44 C45 C46 119.4(3) . .
F14 C46 C45 116.8(3) . .
F14 C46 C41 118.8(3) . .
C45 C46 C41 124.4(3) . .
C52 C47 C48 119.6(4) . .
C52 C47 H47 120.2 . .
C48 C47 H47 120.2 . .
C49 C48 C47 119.6(5) . .
C49 C48 H48 120.2 . .
C47 C48 H48 120.2 . .
C48 C49 C50 120.2(5) . .
C48 C49 H49 119.9 . .
C50 C49 H49 119.9 . .
C51 C50 C49 120.3(4) . .
C51 C50 H50 119.8 . .
C49 C50 H50 119.8 . .
C50 C51 C52 120.7(5) . .
C50 C51 H51 119.6 . .
C52 C51 H51 119.6 . .
C51 C52 C47 119.5(5) . .
C51 C52 H52 120.2 . .
C47 C52 H52 120.2 . .
C55 C53 C54 121.1(6) . 2_757
C55 C53 H53 120.4 . .
C54 C53 H53 118.5 2_757 .
C53 C54 C55 118.7(7) 2_757 .
C53 C54 H54 120.7 2_757 .
C55 C54 H54 120.7 . .
C53 C55 C54 120.2(6) . .
C53 C55 H55 119.9 . .
C54 C55 H55 119.9 . .

loop_
_geom_bond_atom_site_label_1
_geom_bond_atom_site_label_2
_geom_bond_distance
_geom_bond_site_symmetry_2
Zr1 C25 2.325(3) .
Zr1 C3 2.467(4) .
Zr1 C6 2.475(3) .
Zr1 C4 2.486(3) .
Zr1 C7 2.491(4) .
Zr1 P1 2.4909(9) .
Zr1 C10 2.502(3) .
Zr1 C2 2.504(4) .
Zr1 C1 2.525(4) .
Zr1 C9 2.525(4) .
Zr1 C5 2.532(3) .
Zr1 C8 2.533(4) .
Zr2 C21 2.295(3) .
Zr2 C16 2.494(4) .
Zr2 C20 2.500(4) .
Zr2 C15 2.507(4) .
Zr2 C14 2.513(4) .
Zr2 C17 2.515(4) .
Zr2 C13 2.523(4) .
Zr2 C11 2.550(4) .
Zr2 C12 2.553(4) .
Zr2 C19 2.557(4) .
Zr2 C18 2.560(4) .
Zr2 P1 2.6773(9) .
P1 C21 1.642(3) .
P2 C25 1.650(3) .
P2 C29 1.847(3) .
Si1 C23 1.855(5) .
Si1 C24 1.855(4) .
Si1 C21 1.857(4) .
Si1 C22 1.866(4) .
Si2 C28 1.833(4) .
Si2 C27 1.861(4) .
Si2 C26 1.875(4) .
Si2 C25 1.885(3) .
B1 C41 1.642(5) .
B1 C32 1.645(5) .
B1 C35 1.661(5) .
B1 F15 1.662(7) .
C1 C5 1.406(6) .
C1 C2 1.410(6) .
C1 H1A 0.9500 .
C2 C3 1.404(6) .
C2 H1 0.9500 .
C3 C4 1.408(6) .
C3 H3 0.9500 .
C4 C5 1.402(5) .
C4 H4 0.9500 .
C5 H5 0.9500 .
C6 C10 1.412(5) .
C6 C7 1.413(5) .
C6 H6 0.9500 .
C7 C8 1.404(5) .
C7 H7 0.9500 .
C8 C9 1.418(5) .
C8 H8 0.9500 .
C9 C10 1.400(6) .
C9 H9 0.9500 .
C10 H10 0.9500 .
C11 C12 1.398(6) .
C11 C15 1.402(6) .
C11 H11 0.9500 .
C12 C13 1.417(5) .
C12 H12 0.9500 .
C13 C14 1.398(6) .
C13 H13 0.9500 .
C14 C15 1.417(6) .
C14 H14 0.9500 .
C15 H15 0.9500 .
C16 C17 1.405(6) .
C16 C20 1.412(6) .
C16 H16 0.9500 .
C17 C18 1.410(6) .
C17 H17 0.9500 .
C18 C19 1.405(5) .
C18 H18 0.9500 .
C19 C20 1.416(5) .
C19 H19 0.9500 .
C20 H20 0.9500 .
C22 H22A 0.9800 .
C22 H22B 0.9800 .
C22 H22C 0.9800 .
C23 H23A 0.9800 .
C23 H23B 0.9800 .
C23 H23C 0.9800 .
C24 H24A 0.9800 .
C24 H24B 0.9800 .
C24 H24C 0.9800 .
C26 H26A 0.9800 .
C26 H26B 0.9800 .
C26 H26C 0.9800 .
C27 H27A 0.9800 .
C27 H27B 0.9800 .
C27 H27C 0.9800 .
C28 H28A 0.9800 .
C28 H28B 0.9800 .
C28 H28C 0.9800 .
C29 C34 1.382(4) .
C29 C30 1.388(5) .
C30 F1 1.359(4) .
C30 C31 1.380(4) .
C31 F2 1.359(4) .
C31 C32 1.391(4) .
C32 C33 1.392(5) .
C33 F3 1.358(4) .
C33 C34 1.379(4) .
C34 F4 1.349(4) .
C35 C40 1.381(5) .
C35 C36 1.397(4) .
C36 F5 1.349(4) .
C36 C37 1.387(5) .
C37 F6 1.347(4) .
C37 C38 1.359(6) .
C38 F7 1.349(4) .
C38 C39 1.374(5) .
C39 F8 1.347(4) .
C39 C40 1.381(5) .
C40 F9 1.356(4) .
C41 C42 1.389(5) .
C41 C46 1.398(5) .
C42 F10 1.355(4) .
C42 C43 1.372(5) .
C43 F11 1.348(4) .
C43 C44 1.375(6) .
C44 F12 1.342(4) .
C44 C45 1.369(5) .
C45 F13 1.344(4) .
C45 C46 1.378(5) .
C46 F14 1.348(4) .
C47 C52 1.378(8) .
C47 C48 1.399(8) .
C47 H47 0.9500 .
C48 C49 1.363(7) .
C48 H48 0.9500 .
C49 C50 1.369(7) .
C49 H49 0.9500 .
C50 C51 1.364(6) .
C50 H50 0.9500 .
C51 C52 1.369(7) .
C51 H51 0.9500 .
C52 H52 0.9500 .
C53 C55 1.371(10) .
C53 C54 1.388(8) 2_757
C53 H53 0.9381 .
C54 C53 1.388(8) 2_757
C54 C55 1.392(8) .
C54 H54 0.9500 .
C55 H55 0.9500 .

loop_
_geom_torsion_atom_site_label_1
_geom_torsion_atom_site_label_2
_geom_torsion_atom_site_label_3
_geom_torsion_atom_site_label_4
_geom_torsion
_geom_torsion_site_symmetry_1
C25 Zr1 P1 C21 -7.5(7) .
C3 Zr1 P1 C21 -123.8(7) .
C6 Zr1 P1 C21 110.2(7) .
C4 Zr1 P1 C21 -144.8(7) .
C7 Zr1 P1 C21 131.7(7) .
C10 Zr1 P1 C21 74.5(7) .
C2 Zr1 P1 C21 -88.3(7) .
C1 Zr1 P1 C21 -94.1(7) .
C9 Zr1 P1 C21 80.9(7) .
C5 Zr1 P1 C21 -126.0(7) .
C8 Zr1 P1 C21 113.1(7) .
C25 Zr1 P1 Zr2 -3.28(9) .
C3 Zr1 P1 Zr2 -119.65(14) .
C6 Zr1 P1 Zr2 114.34(12) .
C4 Zr1 P1 Zr2 -140.61(10) .
C7 Zr1 P1 Zr2 135.93(9) .
C10 Zr1 P1 Zr2 78.64(10) .
C2 Zr1 P1 Zr2 -84.11(10) .
C1 Zr1 P1 Zr2 -89.88(9) .
C9 Zr1 P1 Zr2 85.04(9) .
C5 Zr1 P1 Zr2 -121.81(10) .
C8 Zr1 P1 Zr2 117.27(9) .
C16 Zr2 P1 C21 58.0(2) .
C20 Zr2 P1 C21 103.6(2) .
C15 Zr2 P1 C21 -49.99(18) .
C14 Zr2 P1 C21 -62.1(2) .
C17 Zr2 P1 C21 55.04(18) .
C13 Zr2 P1 C21 -106.94(19) .
C11 Zr2 P1 C21 -74.67(17) .
C12 Zr2 P1 C21 -104.03(17) .
C19 Zr2 P1 C21 109.42(17) .
C18 Zr2 P1 C21 83.11(17) .
C21 Zr2 P1 Zr1 -179.08(16) .
C16 Zr2 P1 Zr1 -121.11(14) .
C20 Zr2 P1 Zr1 -75.48(14) .
C15 Zr2 P1 Zr1 130.93(10) .
C14 Zr2 P1 Zr1 118.80(15) .
C17 Zr2 P1 Zr1 -124.04(10) .
C13 Zr2 P1 Zr1 73.98(13) .
C11 Zr2 P1 Zr1 106.25(10) .
C12 Zr2 P1 Zr1 76.88(9) .
C19 Zr2 P1 Zr1 -69.67(10) .
C18 Zr2 P1 Zr1 -95.97(10) .
C21 Zr2 P2 C25 -9.5(2) .
C16 Zr2 P2 C25 128.7(2) .
C20 Zr2 P2 C25 127.93(18) .
C15 Zr2 P2 C25 -113.6(2) .
C14 Zr2 P2 C25 -146.83(19) .
C17 Zr2 P2 C25 90.1(2) .
C13 Zr2 P2 C25 -141.03(19) .
C11 Zr2 P2 C25 -91.87(18) .
C12 Zr2 P2 C25 -108.17(18) .
C19 Zr2 P2 C25 97.20(18) .
C18 Zr2 P2 C25 75.44(18) .
P1 Zr2 P2 C25 -7.08(16) .
C21 Zr2 P2 C29 169.42(16) .
C16 Zr2 P2 C29 -52.40(17) .
C20 Zr2 P2 C29 -53.13(15) .
C15 Zr2 P2 C29 65.35(17) .
C14 Zr2 P2 C29 32.12(16) .
C17 Zr2 P2 C29 -90.98(17) .
C13 Zr2 P2 C29 37.91(15) .
C11 Zr2 P2 C29 87.08(15) .
C12 Zr2 P2 C29 70.77(15) .
C19 Zr2 P2 C29 -83.86(15) .
C18 Zr2 P2 C29 -105.62(15) .
P1 Zr2 P2 C29 171.86(12) .
C25 Zr1 C1 C5 -179.2(2) .
C3 Zr1 C1 C5 77.8(2) .
C6 Zr1 C1 C5 78.4(3) .
C4 Zr1 C1 C5 36.7(2) .
C7 Zr1 C1 C5 30.3(3) .
P1 Zr1 C1 C5 -74.6(2) .
C10 Zr1 C1 C5 132.0(3) .
C2 Zr1 C1 C5 115.1(3) .
C9 Zr1 C1 C5 -99.3(6) .
C8 Zr1 C1 C5 -18.0(4) .
C25 Zr1 C1 C2 65.7(2) .
C3 Zr1 C1 C2 -37.3(2) .
C6 Zr1 C1 C2 -36.6(3) .
C4 Zr1 C1 C2 -78.4(2) .
C7 Zr1 C1 C2 -84.8(3) .
P1 Zr1 C1 C2 170.3(2) .
C10 Zr1 C1 C2 16.9(4) .
C9 Zr1 C1 C2 145.6(6) .
C5 Zr1 C1 C2 -115.1(3) .
C8 Zr1 C1 C2 -133.1(3) .
C5 C1 C2 C3 -1.4(4) .
Zr1 C1 C2 C3 65.0(3) .
C5 C1 C2 Zr1 -66.4(3) .
C25 Zr1 C2 C3 135.1(3) .
C6 Zr1 C2 C3 39.9(3) .
C4 Zr1 C2 C3 -37.7(2) .
C7 Zr1 C2 C3 6.1(3) .
P1 Zr1 C2 C3 -125.7(2) .
C10 Zr1 C2 C3 73.1(3) .
C1 Zr1 C2 C3 -114.9(3) .
C9 Zr1 C2 C3 82.5(4) .
C5 Zr1 C2 C3 -78.1(2) .
C8 Zr1 C2 C3 -4.4(5) .
C25 Zr1 C2 C1 -109.9(2) .
C3 Zr1 C2 C1 114.9(3) .
C6 Zr1 C2 C1 154.9(2) .
C4 Zr1 C2 C1 77.2(2) .
C7 Zr1 C2 C1 121.1(2) .
P1 Zr1 C2 C1 -10.7(2) .
C10 Zr1 C2 C1 -171.9(2) .
C9 Zr1 C2 C1 -162.6(3) .
C5 Zr1 C2 C1 36.8(2) .
C8 Zr1 C2 C1 110.5(3) .
C1 C2 C3 C4 0.8(4) .
Zr1 C2 C3 C4 67.4(3) .
C1 C2 C3 Zr1 -66.6(3) .
C25 Zr1 C3 C2 -43.8(2) .
C6 Zr1 C3 C2 -142.6(3) .
C4 Zr1 C3 C2 114.2(3) .
C7 Zr1 C3 C2 -174.9(2) .
P1 Zr1 C3 C2 74.5(3) .
C10 Zr1 C3 C2 -122.9(2) .
C1 Zr1 C3 C2 37.0(2) .
C9 Zr1 C3 C2 -143.9(2) .
C5 Zr1 C3 C2 77.1(3) .
C8 Zr1 C3 C2 177.8(2) .
C25 Zr1 C3 C4 -158.1(2) .
C6 Zr1 C3 C4 103.2(2) .
C7 Zr1 C3 C4 70.9(2) .
P1 Zr1 C3 C4 -39.7(3) .
C10 Zr1 C3 C4 122.9(2) .
C2 Zr1 C3 C4 -114.2(3) .
C1 Zr1 C3 C4 -77.2(3) .
C9 Zr1 C3 C4 101.9(3) .
C5 Zr1 C3 C4 -37.1(2) .
C8 Zr1 C3 C4 63.6(3) .
C2 C3 C4 C5 0.0(4) .
Zr1 C3 C4 C5 68.0(3) .
C2 C3 C4 Zr1 -68.0(3) .
C25 Zr1 C4 C5 -85.9(3) .
C3 Zr1 C4 C5 -114.4(4) .
C6 Zr1 C4 C5 170.1(3) .
C7 Zr1 C4 C5 138.9(3) .
P1 Zr1 C4 C5 35.8(3) .
C10 Zr1 C4 C5 172.3(2) .
C2 Zr1 C4 C5 -77.0(3) .
C1 Zr1 C4 C5 -36.5(2) .
C9 Zr1 C4 C5 131.7(3) .
C8 Zr1 C4 C5 116.7(3) .
C25 Zr1 C4 C3 28.5(3) .
C6 Zr1 C4 C3 -75.5(2) .
C7 Zr1 C4 C3 -106.7(2) .
P1 Zr1 C4 C3 150.2(2) .
C10 Zr1 C4 C3 -73.3(3) .
C2 Zr1 C4 C3 37.5(2) .
C1 Zr1 C4 C3 77.9(3) .
C9 Zr1 C4 C3 -113.9(3) .
C5 Zr1 C4 C3 114.4(4) .
C8 Zr1 C4 C3 -128.8(2) .
C3 C4 C5 C1 -0.9(4) .
Zr1 C4 C5 C1 65.2(3) .
C3 C4 C5 Zr1 -66.1(3) .
C2 C1 C5 C4 1.4(4) .
Zr1 C1 C5 C4 -64.2(3) .
C2 C1 C5 Zr1 65.6(3) .
C25 Zr1 C5 C4 116.7(2) .
C3 Zr1 C5 C4 37.8(2) .
C6 Zr1 C5 C4 -12.0(3) .
C7 Zr1 C5 C4 -42.1(3) .
P1 Zr1 C5 C4 -144.2(3) .
C10 Zr1 C5 C4 -16.1(5) .
C2 Zr1 C5 C4 78.7(3) .
C1 Zr1 C5 C4 115.8(4) .
C9 Zr1 C5 C4 -87.0(3) .
C8 Zr1 C5 C4 -74.8(3) .
C25 Zr1 C5 C1 0.9(3) .
C3 Zr1 C5 C1 -78.0(3) .
C6 Zr1 C5 C1 -127.8(2) .
C4 Zr1 C5 C1 -115.8(4) .
C7 Zr1 C5 C1 -158.0(2) .
P1 Zr1 C5 C1 99.9(2) .
C10 Zr1 C5 C1 -132.0(3) .
C2 Zr1 C5 C1 -37.2(2) .
C9 Zr1 C5 C1 157.2(2) .
C8 Zr1 C5 C1 169.4(2) .
C25 Zr1 C6 C10 46.0(2) .
C3 Zr1 C6 C10 144.6(2) .
C4 Zr1 C6 C10 176.6(2) .
C7 Zr1 C6 C10 -114.1(3) .
P1 Zr1 C6 C10 -73.5(2) .
C2 Zr1 C6 C10 124.1(2) .
C1 Zr1 C6 C10 144.0(2) .
C9 Zr1 C6 C10 -36.5(2) .
C5 Zr1 C6 C10 -177.0(2) .
C8 Zr1 C6 C10 -77.0(2) .
C25 Zr1 C6 C7 160.2(2) .
C3 Zr1 C6 C7 -101.3(2) .
C4 Zr1 C6 C7 -69.2(2) .
P1 Zr1 C6 C7 40.7(3) .
C10 Zr1 C6 C7 114.1(3) .
C2 Zr1 C6 C7 -121.8(2) .
C1 Zr1 C6 C7 -101.8(3) .
C9 Zr1 C6 C7 77.6(2) .
C5 Zr1 C6 C7 -62.8(3) .
C8 Zr1 C6 C7 37.1(2) .
C10 C6 C7 C8 -0.4(4) .
Zr1 C6 C7 C8 -67.9(3) .
C10 C6 C7 Zr1 67.5(2) .
C25 Zr1 C7 C8 88.3(3) .
C3 Zr1 C7 C8 -168.5(2) .
C6 Zr1 C7 C8 114.3(3) .
C4 Zr1 C7 C8 -137.1(2) .
P1 Zr1 C7 C8 -35.7(2) .
C10 Zr1 C7 C8 76.7(2) .
C2 Zr1 C7 C8 -171.8(2) .
C1 Zr1 C7 C8 -131.9(2) .
C9 Zr1 C7 C8 36.6(2) .
C5 Zr1 C7 C8 -115.7(2) .
C25 Zr1 C7 C6 -26.0(3) .
C3 Zr1 C7 C6 77.1(2) .
C4 Zr1 C7 C6 108.6(2) .
P1 Zr1 C7 C6 -150.0(2) .
C10 Zr1 C7 C6 -37.6(2) .
C2 Zr1 C7 C6 73.8(3) .
C1 Zr1 C7 C6 113.8(3) .
C9 Zr1 C7 C6 -77.7(2) .
C5 Zr1 C7 C6 130.0(2) .
C8 Zr1 C7 C6 -114.3(3) .
C6 C7 C8 C9 1.1(4) .
Zr1 C7 C8 C9 -65.1(3) .
C6 C7 C8 Zr1 66.2(3) .
C25 Zr1 C8 C7 -115.5(2) .
C3 Zr1 C8 C7 13.6(3) .
C6 Zr1 C8 C7 -37.9(2) .
C4 Zr1 C8 C7 43.9(2) .
P1 Zr1 C8 C7 144.8(2) .
C10 Zr1 C8 C7 -79.0(2) .
C2 Zr1 C8 C7 16.5(4) .
C1 Zr1 C8 C7 86.8(3) .
C9 Zr1 C8 C7 -116.0(3) .
C5 Zr1 C8 C7 76.2(2) .
C25 Zr1 C8 C9 0.4(3) .
C3 Zr1 C8 C9 129.6(2) .
C6 Zr1 C8 C9 78.1(2) .
C4 Zr1 C8 C9 159.9(2) .
C7 Zr1 C8 C9 116.0(3) .
P1 Zr1 C8 C9 -99.2(2) .
C10 Zr1 C8 C9 37.0(2) .
C2 Zr1 C8 C9 132.4(3) .
C1 Zr1 C8 C9 -157.2(2) .
C5 Zr1 C8 C9 -167.8(2) .
C7 C8 C9 C10 -1.4(4) .
Zr1 C8 C9 C10 -65.6(2) .
C7 C8 C9 Zr1 64.2(3) .
C25 Zr1 C9 C10 -64.8(2) .
C3 Zr1 C9 C10 38.9(3) .
C6 Zr1 C9 C10 37.3(2) .
C4 Zr1 C9 C10 87.1(3) .
C7 Zr1 C9 C10 78.3(2) .
P1 Zr1 C9 C10 -169.3(2) .
C2 Zr1 C9 C10 -14.4(4) .
C1 Zr1 C9 C10 -144.6(6) .
C5 Zr1 C9 C10 135.5(2) .
C8 Zr1 C9 C10 114.8(3) .
C25 Zr1 C9 C8 -179.6(2) .
C3 Zr1 C9 C8 -75.9(3) .
C6 Zr1 C9 C8 -77.5(2) .
C4 Zr1 C9 C8 -27.7(3) .
C7 Zr1 C9 C8 -36.5(2) .
P1 Zr1 C9 C8 75.9(2) .
C10 Zr1 C9 C8 -114.8(3) .
C2 Zr1 C9 C8 -129.2(3) .
C1 Zr1 C9 C8 100.6(6) .
C5 Zr1 C9 C8 20.7(3) .
C8 C9 C10 C6 1.2(4) .
Zr1 C9 C10 C6 -65.2(2) .
C8 C9 C10 Zr1 66.4(3) .
C7 C6 C10 C9 -0.5(4) .
Zr1 C6 C10 C9 66.7(2) .
C7 C6 C10 Zr1 -67.2(3) .
C25 Zr1 C10 C9 111.5(2) .
C3 Zr1 C10 C9 -153.3(2) .
C6 Zr1 C10 C9 -115.4(3) .
C4 Zr1 C10 C9 -119.5(2) .
C7 Zr1 C10 C9 -77.6(2) .
P1 Zr1 C10 C9 12.0(2) .
C2 Zr1 C10 C9 173.1(2) .
C1 Zr1 C10 C9 162.1(3) .
C5 Zr1 C10 C9 -109.0(4) .
C8 Zr1 C10 C9 -37.3(2) .
C25 Zr1 C10 C6 -133.1(2) .
C3 Zr1 C10 C6 -38.0(3) .
C4 Zr1 C10 C6 -4.1(3) .
C7 Zr1 C10 C6 37.8(2) .
P1 Zr1 C10 C6 127.4(2) .
C2 Zr1 C10 C6 -71.5(3) .
C1 Zr1 C10 C6 -82.5(4) .
C9 Zr1 C10 C6 115.4(3) .
C5 Zr1 C10 C6 6.4(5) .
C8 Zr1 C10 C6 78.1(2) .
C21 Zr2 C11 C12 -150.0(2) .
C16 Zr2 C11 C12 107.3(2) .
C20 Zr2 C11 C12 68.9(3) .
C15 Zr2 C11 C12 115.4(3) .
C14 Zr2 C11 C12 77.3(2) .
C17 Zr2 C11 C12 147.2(2) .
C13 Zr2 C11 C12 36.9(2) .
C19 Zr2 C11 C12 41.3(9) .
C18 Zr2 C11 C12 -179.0(3) .
P1 Zr2 C11 C12 -113.0(2) .
C21 Zr2 C11 C15 94.6(2) .
C16 Zr2 C11 C15 -8.1(3) .
C20 Zr2 C11 C15 -46.5(3) .
C14 Zr2 C11 C15 -38.1(2) .
C17 Zr2 C11 C15 31.8(3) .
C13 Zr2 C11 C15 -78.5(3) .
C12 Zr2 C11 C15 -115.4(3) .
C19 Zr2 C11 C15 -74.1(8) .
C18 Zr2 C11 C15 65.6(4) .
P1 Zr2 C11 C15 131.6(2) .
C15 C11 C12 C13 -0.2(4) .
Zr2 C11 C12 C13 -64.9(3) .
C15 C11 C12 Zr2 64.8(3) .
C21 Zr2 C12 C11 30.4(2) .
C16 Zr2 C12 C11 -95.2(3) .
C20 Zr2 C12 C11 -134.7(2) .
C15 Zr2 C12 C11 -36.9(2) .
C14 Zr2 C12 C11 -78.2(2) .
C17 Zr2 C12 C11 -62.9(4) .
C13 Zr2 C12 C11 -115.8(3) .
C19 Zr2 C12 C11 -170.3(2) .
C18 Zr2 C12 C11 176.9(8) .
P1 Zr2 C12 C11 68.3(2) .
C21 Zr2 C12 C13 146.3(2) .
C16 Zr2 C12 C13 20.6(3) .
C20 Zr2 C12 C13 -18.9(3) .
C15 Zr2 C12 C13 78.9(2) .
C14 Zr2 C12 C13 37.6(2) .
C17 Zr2 C12 C13 52.9(4) .
C11 Zr2 C12 C13 115.8(3) .
C19 Zr2 C12 C13 -54.5(3) .
C18 Zr2 C12 C13 -67.3(10) .
P1 Zr2 C12 C13 -175.9(2) .
C11 C12 C13 C14 -1.1(4) .
Zr2 C12 C13 C14 -66.9(3) .
C11 C12 C13 Zr2 65.8(3) .
C21 Zr2 C13 C14 68.6(3) .
C16 Zr2 C13 C14 -49.9(3) .
C20 Zr2 C13 C14 -82.4(3) .
C15 Zr2 C13 C14 37.3(2) .
C17 Zr2 C13 C14 -38.7(3) .
C11 Zr2 C13 C14 77.5(3) .
C12 Zr2 C13 C14 113.6(3) .
C19 Zr2 C13 C14 -101.7(2) .
C18 Zr2 C13 C14 -78.2(3) .
P1 Zr2 C13 C14 119.0(2) .
C21 Zr2 C13 C12 -45.1(3) .
C16 Zr2 C13 C12 -163.5(2) .
C20 Zr2 C13 C12 164.0(2) .
C15 Zr2 C13 C12 -76.3(2) .
C14 Zr2 C13 C12 -113.6(3) .
C17 Zr2 C13 C12 -152.4(2) .
C11 Zr2 C13 C12 -36.1(2) .
C19 Zr2 C13 C12 144.7(2) .
C18 Zr2 C13 C12 168.2(2) .
P1 Zr2 C13 C12 5.4(3) .
C12 C13 C14 C15 2.0(4) .
Zr2 C13 C14 C15 -66.0(3) .
C12 C13 C14 Zr2 67.9(3) .
C21 Zr2 C14 C13 -129.6(2) .
C16 Zr2 C14 C13 128.0(3) .
C20 Zr2 C14 C13 96.7(3) .
C15 Zr2 C14 C13 -115.2(4) .
C17 Zr2 C14 C13 149.3(2) .
C11 Zr2 C14 C13 -77.8(3) .
C12 Zr2 C14 C13 -37.9(2) .
C19 Zr2 C14 C13 96.0(3) .
C18 Zr2 C14 C13 132.9(2) .
P1 Zr2 C14 C13 -93.5(3) .
C21 Zr2 C14 C15 -14.4(3) .
C16 Zr2 C14 C15 -116.8(3) .
C20 Zr2 C14 C15 -148.0(3) .
C17 Zr2 C14 C15 -95.5(3) .
C13 Zr2 C14 C15 115.2(4) .
C11 Zr2 C14 C15 37.4(2) .
C12 Zr2 C14 C15 77.4(3) .
C19 Zr2 C14 C15 -148.8(2) .
C18 Zr2 C14 C15 -111.9(3) .
P1 Zr2 C14 C15 21.8(3) .
C12 C11 C15 C14 1.4(4) .
Zr2 C11 C15 C14 67.5(3) .
C12 C11 C15 Zr2 -66.1(3) .
C13 C14 C15 C11 -2.1(4) .
Zr2 C14 C15 C11 -68.7(3) .
C13 C14 C15 Zr2 66.6(3) .
C21 Zr2 C15 C11 -79.6(2) .
C16 Zr2 C15 C11 173.2(2) .
C20 Zr2 C15 C11 149.0(2) .
C14 Zr2 C15 C11 113.6(3) .
C17 Zr2 C15 C11 -155.6(2) .
C13 Zr2 C15 C11 77.0(3) .
C12 Zr2 C15 C11 36.4(2) .
C19 Zr2 C15 C11 164.6(2) .
C18 Zr2 C15 C11 -149.2(2) .
P1 Zr2 C15 C11 -51.5(2) .
C21 Zr2 C15 C14 166.8(3) .
C16 Zr2 C15 C14 59.6(3) .
C20 Zr2 C15 C14 35.3(3) .
C17 Zr2 C15 C14 90.7(3) .
C13 Zr2 C15 C14 -36.6(2) .
C11 Zr2 C15 C14 -113.6(3) .
C12 Zr2 C15 C14 -77.2(3) .
C19 Zr2 C15 C14 51.0(3) .
C18 Zr2 C15 C14 97.1(3) .
P1 Zr2 C15 C14 -165.1(2) .
C21 Zr2 C16 C17 27.4(3) .
C20 Zr2 C16 C17 -114.4(4) .
C15 Zr2 C16 C17 109.4(3) .
C14 Zr2 C16 C17 138.3(3) .
C13 Zr2 C16 C17 163.2(3) .
C11 Zr2 C16 C17 113.7(3) .
C12 Zr2 C16 C17 152.3(2) .
C19 Zr2 C16 C17 -76.8(3) .
C18 Zr2 C16 C17 -37.0(2) .
P1 Zr2 C16 C17 -5.4(3) .
C21 Zr2 C16 C20 141.8(2) .
C15 Zr2 C16 C20 -136.3(2) .
C14 Zr2 C16 C20 -107.4(3) .
C17 Zr2 C16 C20 114.4(4) .
C13 Zr2 C16 C20 -82.4(2) .
C11 Zr2 C16 C20 -132.0(2) .
C12 Zr2 C16 C20 -93.3(3) .
C19 Zr2 C16 C20 37.5(2) .
C18 Zr2 C16 C20 77.4(3) .
P1 Zr2 C16 C20 109.0(2) .
C20 C16 C17 C18 1.1(5) .
Zr2 C16 C17 C18 67.9(3) .
C20 C16 C17 Zr2 -66.8(3) .
C21 Zr2 C17 C16 -153.3(3) .
C20 Zr2 C17 C16 37.6(2) .
C15 Zr2 C17 C16 -74.0(3) .
C14 Zr2 C17 C16 -40.7(3) .
C13 Zr2 C17 C16 -20.9(3) .
C11 Zr2 C17 C16 -90.6(3) .
C12 Zr2 C17 C16 -53.1(4) .
C19 Zr2 C17 C16 78.3(3) .
C18 Zr2 C17 C16 114.7(4) .
P1 Zr2 C17 C16 176.0(2) .
C21 Zr2 C17 C18 92.0(2) .
C16 Zr2 C17 C18 -114.7(4) .
C20 Zr2 C17 C18 -77.1(2) .
C15 Zr2 C17 C18 171.2(2) .
C14 Zr2 C17 C18 -155.4(2) .
C13 Zr2 C17 C18 -135.6(2) .
C11 Zr2 C17 C18 154.6(2) .
C12 Zr2 C17 C18 -167.8(3) .
C19 Zr2 C17 C18 -36.5(2) .
P1 Zr2 C17 C18 61.2(2) .
C16 C17 C18 C19 -0.3(4) .
Zr2 C17 C18 C19 65.8(3) .
C16 C17 C18 Zr2 -66.1(3) .
C21 Zr2 C18 C19 162.7(2) .
C16 Zr2 C18 C19 -78.1(2) .
C20 Zr2 C18 C19 -37.0(2) .
C15 Zr2 C18 C19 -127.2(2) .
C14 Zr2 C18 C19 -83.9(3) .
C17 Zr2 C18 C19 -115.4(3) .
C13 Zr2 C18 C19 -42.1(3) .
C11 Zr2 C18 C19 -168.6(3) .
C12 Zr2 C18 C19 15.3(10) .
P1 Zr2 C18 C19 124.9(2) .
C21 Zr2 C18 C17 -81.9(2) .
C16 Zr2 C18 C17 37.4(2) .
C20 Zr2 C18 C17 78.5(3) .
C15 Zr2 C18 C17 -11.8(3) .
C14 Zr2 C18 C17 31.5(3) .
C13 Zr2 C18 C17 73.3(3) .
C11 Zr2 C18 C17 -53.2(4) .
C12 Zr2 C18 C17 130.8(9) .
C19 Zr2 C18 C17 115.4(3) .
P1 Zr2 C18 C17 -119.7(2) .
C17 C18 C19 C20 -0.6(4) .
Zr2 C18 C19 C20 64.0(3) .
C17 C18 C19 Zr2 -64.6(3) .
C21 Zr2 C19 C18 -18.4(2) .
C16 Zr2 C19 C18 77.7(2) .
C20 Zr2 C19 C18 115.7(3) .
C15 Zr2 C19 C18 88.4(3) .
C14 Zr2 C19 C18 117.1(2) .
C17 Zr2 C19 C18 36.9(2) .
C13 Zr2 C19 C18 153.7(2) .
C11 Zr2 C19 C18 149.7(7) .
C12 Zr2 C19 C18 -176.9(2) .
P1 Zr2 C19 C18 -56.5(2) .
C21 Zr2 C19 C20 -134.1(2) .
C16 Zr2 C19 C20 -38.0(2) .
C15 Zr2 C19 C20 -27.3(3) .
C14 Zr2 C19 C20 1.4(3) .
C17 Zr2 C19 C20 -78.8(3) .
C13 Zr2 C19 C20 38.0(3) .
C11 Zr2 C19 C20 34.0(9) .
C12 Zr2 C19 C20 67.4(3) .
C18 Zr2 C19 C20 -115.7(3) .
P1 Zr2 C19 C20 -172.2(2) .
C17 C16 C20 C19 -1.5(4) .
Zr2 C16 C20 C19 -68.8(3) .
C17 C16 C20 Zr2 67.3(3) .
C18 C19 C20 C16 1.3(4) .
Zr2 C19 C20 C16 67.0(3) .
C18 C19 C20 Zr2 -65.7(3) .
C21 Zr2 C20 C16 -51.5(3) .
C15 Zr2 C20 C16 49.1(3) .
C14 Zr2 C20 C16 67.4(3) .
C17 Zr2 C20 C16 -37.3(2) .
C13 Zr2 C20 C16 99.4(3) .
C11 Zr2 C20 C16 74.2(3) .
C12 Zr2 C20 C16 109.4(3) .
C19 Zr2 C20 C16 -113.8(3) .
C18 Zr2 C20 C16 -77.6(3) .
P1 Zr2 C20 C16 -103.2(2) .
C21 Zr2 C20 C19 62.3(3) .
C16 Zr2 C20 C19 113.8(3) .
C15 Zr2 C20 C19 162.9(2) .
C14 Zr2 C20 C19 -178.8(2) .
C17 Zr2 C20 C19 76.5(3) .
C13 Zr2 C20 C19 -146.8(2) .
C11 Zr2 C20 C19 -172.0(2) .
C12 Zr2 C20 C19 -136.8(2) .
C18 Zr2 C20 C19 36.2(2) .
P1 Zr2 C20 C19 10.6(3) .
Zr1 P1 C21 Si1 -172.2(5) .
Zr2 P1 C21 Si1 -176.8(3) .
Zr1 P1 C21 Zr2 4.6(8) .
C23 Si1 C21 P1 82.0(3) .
C24 Si1 C21 P1 -157.3(3) .
C22 Si1 C21 P1 -36.6(3) .
C23 Si1 C21 Zr2 -91.5(4) .
C24 Si1 C21 Zr2 29.2(5) .
C22 Si1 C21 Zr2 149.9(4) .
C16 Zr2 C21 P1 -139.03(15) .
C20 Zr2 C21 P1 -112.65(17) .
C15 Zr2 C21 P1 132.41(16) .
C14 Zr2 C21 P1 140.21(14) .
C17 Zr2 C21 P1 -124.36(16) .
C13 Zr2 C21 P1 107.32(17) .
C11 Zr2 C21 P1 99.99(15) .
C12 Zr2 C21 P1 84.14(15) .
C19 Zr2 C21 P1 -81.95(16) .
C18 Zr2 C21 P1 -91.67(15) .
C16 Zr2 C21 Si1 35.7(4) .
C20 Zr2 C21 Si1 62.1(4) .
C15 Zr2 C21 Si1 -52.9(4) .
C14 Zr2 C21 Si1 -45.1(4) .
C17 Zr2 C21 Si1 50.3(4) .
C13 Zr2 C21 Si1 -78.0(4) .
C11 Zr2 C21 Si1 -85.3(4) .
C12 Zr2 C21 Si1 -101.2(4) .
C19 Zr2 C21 Si1 92.7(4) .
C18 Zr2 C21 Si1 83.0(4) .
P1 Zr2 C21 Si1 174.7(5) .
C29 P2 C25 Si2 5.0(3) .
Zr2 P2 C25 Si2 -176.05(11) .
C29 P2 C25 Zr1 -173.09(14) .
Zr2 P2 C25 Zr1 5.9(2) .
C28 Si2 C25 P2 172.6(2) .
C27 Si2 C25 P2 54.8(3) .
C26 Si2 C25 P2 -69.0(3) .
C28 Si2 C25 Zr1 -9.6(3) .
C27 Si2 C25 Zr1 -127.5(2) .
C26 Si2 C25 Zr1 108.7(2) .
C3 Zr1 C25 P2 135.66(17) .
C6 Zr1 C25 P2 -139.15(17) .
C4 Zr1 C25 P2 120.37(17) .
C7 Zr1 C25 P2 -125.13(17) .
P1 Zr1 C25 P2 -0.91(17) .
C10 Zr1 C25 P2 -115.40(18) .
C2 Zr1 C25 P2 112.88(19) .
C1 Zr1 C25 P2 82.47(18) .
C9 Zr1 C25 P2 -85.56(17) .
C5 Zr1 C25 P2 82.00(19) .
C8 Zr1 C25 P2 -85.80(19) .
C3 Zr1 C25 Si2 -42.4(2) .
C6 Zr1 C25 Si2 42.8(2) .
C4 Zr1 C25 Si2 -57.7(2) .
C7 Zr1 C25 Si2 56.8(3) .
P1 Zr1 C25 Si2 -178.94(16) .
C10 Zr1 C25 Si2 66.6(2) .
C2 Zr1 C25 Si2 -65.2(2) .
C1 Zr1 C25 Si2 -95.6(2) .
C9 Zr1 C25 Si2 96.4(2) .
C5 Zr1 C25 Si2 -96.0(2) .
C8 Zr1 C25 Si2 96.2(2) .
C25 P2 C29 C34 -101.7(3) .
Zr2 P2 C29 C34 79.2(3) .
C25 P2 C29 C30 80.8(3) .
Zr2 P2 C29 C30 -98.3(3) .
C34 C29 C30 F1 -178.5(3) .
P2 C29 C30 F1 -0.8(4) .
C34 C29 C30 C31 2.4(5) .
P2 C29 C30 C31 -179.9(3) .
F1 C30 C31 F2 -1.6(4) .
C29 C30 C31 F2 177.5(3) .
F1 C30 C31 C32 178.7(3) .
C29 C30 C31 C32 -2.2(5) .
F2 C31 C32 C33 -178.4(3) .
C30 C31 C32 C33 1.3(5) .
F2 C31 C32 B1 -3.8(5) .
C30 C31 C32 B1 175.8(3) .
C41 B1 C32 C31 10.4(5) .
C35 B1 C32 C31 128.8(3) .
F15 B1 C32 C31 -110.3(4) .
C41 B1 C32 C33 -175.3(3) .
C35 B1 C32 C33 -57.0(4) .
F15 B1 C32 C33 64.0(4) .
C31 C32 C33 F3 179.5(3) .
B1 C32 C33 F3 4.4(5) .
C31 C32 C33 C34 -0.9(5) .
B1 C32 C33 C34 -176.0(3) .
F3 C33 C34 F4 0.3(5) .
C32 C33 C34 F4 -179.3(3) .
F3 C33 C34 C29 -179.0(3) .
C32 C33 C34 C29 1.4(5) .
C30 C29 C34 F4 178.7(3) .
P2 C29 C34 F4 1.0(4) .
C30 C29 C34 C33 -2.0(5) .
P2 C29 C34 C33 -179.8(3) .
C41 B1 C35 C40 107.9(4) .
C32 B1 C35 C40 -16.2(5) .
F15 B1 C35 C40 -130.7(4) .
C41 B1 C35 C36 -68.1(4) .
C32 B1 C35 C36 167.7(3) .
F15 B1 C35 C36 53.3(4) .
C40 C35 C36 F5 -178.1(3) .
B1 C35 C36 F5 -1.5(5) .
C40 C35 C36 C37 1.3(5) .
B1 C35 C36 C37 177.9(3) .
F5 C36 C37 F6 0.5(5) .
C35 C36 C37 F6 -178.9(3) .
F5 C36 C37 C38 179.0(3) .
C35 C36 C37 C38 -0.4(6) .
F6 C37 C38 F7 -0.5(6) .
C36 C37 C38 F7 -179.0(3) .
F6 C37 C38 C39 178.4(3) .
C36 C37 C38 C39 -0.1(6) .
F7 C38 C39 F8 0.0(6) .
C37 C38 C39 F8 -178.9(3) .
F7 C38 C39 C40 178.6(3) .
C37 C38 C39 C40 -0.3(6) .
F8 C39 C40 F9 0.5(5) .
C38 C39 C40 F9 -178.0(3) .
F8 C39 C40 C35 179.9(3) .
C38 C39 C40 C35 1.3(6) .
C36 C35 C40 F9 177.6(3) .
B1 C35 C40 F9 1.4(5) .
C36 C35 C40 C39 -1.7(5) .
B1 C35 C40 C39 -177.9(3) .
C32 B1 C41 C42 -122.7(3) .
C35 B1 C41 C42 114.5(3) .
F15 B1 C41 C42 -7.6(5) .
C32 B1 C41 C46 64.1(4) .
C35 B1 C41 C46 -58.7(4) .
F15 B1 C41 C46 179.2(3) .
C46 C41 C42 F10 -179.4(3) .
B1 C41 C42 F10 7.0(5) .
C46 C41 C42 C43 1.2(5) .
B1 C41 C42 C43 -172.4(3) .
F10 C42 C43 F11 -0.7(5) .
C41 C42 C43 F11 178.8(3) .
F10 C42 C43 C44 179.5(3) .
C41 C42 C43 C44 -1.1(5) .
F11 C43 C44 F12 0.5(5) .
C42 C43 C44 F12 -179.6(3) .
F11 C43 C44 C45 -179.9(3) .
C42 C43 C44 C45 -0.1(5) .
F12 C44 C45 F13 -0.3(5) .
C43 C44 C45 F13 -179.8(3) .
F12 C44 C45 C46 -179.5(3) .
C43 C44 C45 C46 1.0(5) .
F13 C45 C46 F14 -0.3(4) .
C44 C45 C46 F14 178.9(3) .
F13 C45 C46 C41 -180.0(3) .
C44 C45 C46 C41 -0.8(5) .
C42 C41 C46 F14 180.0(3) .
B1 C41 C46 F14 -6.1(4) .
C42 C41 C46 C45 -0.3(5) .
B1 C41 C46 C45 173.6(3) .
C52 C47 C48 C49 -0.2(6) .
C47 C48 C49 C50 -0.5(7) .
C48 C49 C50 C51 1.0(6) .
C49 C50 C51 C52 -0.9(6) .
C50 C51 C52 C47 0.2(6) .
C48 C47 C52 C51 0.3(6) .
C54 C53 C55 C54 -0.9(9) 2_757
C53 C54 C55 C53 0.9(8) 2_757
